data_7064409
loop_
_publ_author_name
'Buzoverov, Mikhail E.'
'Gavrikov, Andrey Vyacheslavovich'
'Babeshkin, Konstantin Andreevich'
'Timokhina, Elena N.'
'Astakhova, Tatiana Yu.'
'Efimov, Nikolay N.'

_publ_section_title
;
 Filling in the Gaps: the Last Unreported Mononuclear Lanthanide
 tris-Acethylacetonates with 1,10-Phenanthroline for Revealing Structural
 Trends and Studying the Dynamic Magnetic Properties
;
_journal_name_full 'New Journal of Chemistry'
_journal_paper_doi 10.1039/D6NJ00459H
_journal_year 2026
_chemical_formula_moiety 'C27 H29 N2 O6 Tm'
_chemical_formula_sum 'C27 H29 N2 O6 Tm'
_chemical_formula_weight 646.45
_space_group_crystal_system monoclinic
_space_group_IT_number 14
_space_group_name_Hall '-P 2yn'
_space_group_name_H-M_alt 'P 1 21/n 1'
_atom_sites_solution_hydrogens geom
_atom_sites_solution_primary heavy
_audit_creation_date 2025-07-21
_audit_creation_method
;
Olex2 1.5
(compiled 2025.07.13 svn.rb7424aed for OlexSys, GUI svn.r7308)
;
_audit_update_record
;
2026-02-04 deposited with the CCDC.	2026-05-12 downloaded from the CCDC.
;
_cell_angle_alpha 90
_cell_angle_beta 98.921(18)
_cell_angle_gamma 90
_cell_formula_units_Z 4
_cell_length_a 9.482(3)
_cell_length_b 21.013(6)
_cell_length_c 14.641(6)
_cell_measurement_reflns_used 5185
_cell_measurement_temperature 300(2)
_cell_measurement_theta_max 26.28
_cell_measurement_theta_min 2.39
_cell_volume 2881.9(17)
_computing_cell_refinement 'SAINT V8.38A (Bruker, 2018)'
_computing_data_reduction 'SAINT V8.38A (Bruker, 2018)'
_computing_molecular_graphics 'Olex2 1.5 (Dolomanov et al., 2009)'
_computing_publication_material 'Olex2 1.5 (Dolomanov et al., 2009)'
_computing_structure_refinement 'XL  (Sheldrick, 2008)'
_computing_structure_solution 'XS  (Sheldrick, 2008)'
_diffrn_ambient_temperature 300(2)
_diffrn_measured_fraction_theta_full 0.999
_diffrn_measured_fraction_theta_max 0.999
_diffrn_measurement_device_type 'Bruker APEX-II CCD'
_diffrn_measurement_method '\f and \w scans'
_diffrn_radiation_type MoK\a
_diffrn_radiation_wavelength 0.71073
_diffrn_reflns_av_R_equivalents 0.0570
_diffrn_reflns_av_unetI/netI 0.0340
_diffrn_reflns_Laue_measured_fraction_full 0.999
_diffrn_reflns_Laue_measured_fraction_max 0.999
_diffrn_reflns_limit_h_max 12
_diffrn_reflns_limit_h_min -12
_diffrn_reflns_limit_k_max 27
_diffrn_reflns_limit_k_min -27
_diffrn_reflns_limit_l_max 19
_diffrn_reflns_limit_l_min -19
_diffrn_reflns_number 54804
_diffrn_reflns_point_group_measured_fraction_full 0.999
_diffrn_reflns_point_group_measured_fraction_max 0.999
_diffrn_reflns_theta_full 25.242
_diffrn_reflns_theta_max 27.876
_diffrn_reflns_theta_min 2.380
_diffrn_source_current 1.0
_diffrn_source_power 0.05
_diffrn_source_voltage 50.0
_diffrn_standards_number 0
_exptl_absorpt_coefficient_mu 3.118
_exptl_absorpt_correction_T_max 0.5624
_exptl_absorpt_correction_T_min 0.4457
_exptl_absorpt_correction_type multi-scan
_exptl_absorpt_process_details
;
SADABS-2016/2 (Bruker,2016/2) was used for absorption correction.
wR2(int) was 0.1128 before and 0.0801 after correction.
The Ratio of minimum to maximum transmission is 0.7925.
The \l/2 correction factor is Not present.
;
_exptl_crystal_colour 'light violet'
_exptl_crystal_colour_modifier light
_exptl_crystal_colour_primary violet
_exptl_crystal_density_diffrn 1.490
_exptl_crystal_description needle
_exptl_crystal_F_000 1288
_exptl_crystal_size_max 0.28
_exptl_crystal_size_mid 0.08
_exptl_crystal_size_min 0.04
_refine_diff_density_max 1.075
_refine_diff_density_min -1.022
_refine_diff_density_rms 0.081
_refine_ls_extinction_method none
_refine_ls_goodness_of_fit_ref 1.048
_refine_ls_hydrogen_treatment constr
_refine_ls_matrix_type full
_refine_ls_number_parameters 331
_refine_ls_number_reflns 6883
_refine_ls_number_restraints 6
_refine_ls_restrained_S_all 1.057
_refine_ls_R_factor_all 0.0478
_refine_ls_R_factor_gt 0.0329
_refine_ls_shift/su_max 0.004
_refine_ls_shift/su_mean 0.000
_refine_ls_structure_factor_coef Fsqd
_refine_ls_weighting_details 'w=1/[\s^2^(Fo^2^)+(0.0129P)^2^+3.4507P] where P=(Fo^2^+2Fc^2^)/3'
_refine_ls_weighting_scheme calc
_refine_ls_wR_factor_gt 0.0590
_refine_ls_wR_factor_ref 0.0641
_reflns_Friedel_coverage 0.000
_reflns_number_gt 5423
_reflns_number_total 6883
_reflns_threshold_expression 'I > 2\s(I)'
_cod_data_source_file d6nj00459h2.cif
_cod_data_source_block 1_a
_cod_original_cell_volume 2881.8(17)
_cod_database_code 7064409
_shelx_shelxl_version_number 2018/3
_shelx_space_group_comment
;
The symmetry employed for this shelxl refinement is uniquely defined
by the following loop, which should always be used as a source of
symmetry information in preference to the above space-group names.
They are only intended as comments.
;
_shelx_estimated_absorpt_t_max 0.885
_shelx_estimated_absorpt_t_min 0.476
_olex2_refinement_description
;
1. Uiso/Uaniso restraints and constraints
Uanis(C10) \\sim Ueq: with sigma of 0.02 and sigma for terminal atoms of 0.01
2.a Aromatic/amide H refined with riding coordinates:
 C25(H25), C13(H13), C17(H17), C3(H3), C23(H23), C16(H16), C8(H8), C21(H21),
 C20(H20), C24(H24), C18(H18)
2.b Idealised Me refined as rotating group:
 C15(H15A,H15B,H15C), C6(H6A,H6B,H6C), C1(H1A,H1B,H1C), C5(H5A,H5B,H5C),
 C11(H11A,H11B,H11C), C10(H10A,H10B,H10C)
;
_olex2_submission_special_instructions 'No special instructions were received'

loop_
_space_group_symop_operation_xyz
'x, y, z'
'-x+1/2, y+1/2, -z+1/2'
'-x, -y, -z'
'x-1/2, -y-1/2, z-1/2'

loop_
_atom_site_label
_atom_site_type_symbol
_atom_site_fract_x
_atom_site_fract_y
_atom_site_fract_z
_atom_site_U_iso_or_equiv
_atom_site_adp_type
_atom_site_occupancy
_atom_site_site_symmetry_order
_atom_site_calc_flag
_atom_site_refinement_flags_posn
_atom_site_refinement_flags_adp
_atom_site_refinement_flags_occupancy
_atom_site_disorder_assembly
_atom_site_disorder_group
Tm1 Tm 0.57803(2) 0.34725(2) 0.34162(2) 0.04241(6) Uani 1 1 d . . . . .
O6 O 0.7402(3) 0.38958(12) 0.45571(18) 0.0546(6) Uani 1 1 d . . . . .
O3 O 0.4434(3) 0.36504(14) 0.20054(19) 0.0658(8) Uani 1 1 d . . . . .
O4 O 0.7313(3) 0.38940(13) 0.24908(19) 0.0637(7) Uani 1 1 d . . . . .
O5 O 0.5201(3) 0.45277(12) 0.34736(19) 0.0597(7) Uani 1 1 d . . . . .
O2 O 0.7512(3) 0.27094(12) 0.34667(19) 0.0583(7) Uani 1 1 d . . . . .
N2 N 0.5532(3) 0.29251(13) 0.49460(19) 0.0456(7) Uani 1 1 d . . . . .
O1 O 0.4627(3) 0.25225(12) 0.30113(19) 0.0630(7) Uani 1 1 d . . . . .
N1 N 0.3343(3) 0.35199(14) 0.38896(19) 0.0450(7) Uani 1 1 d . . . . .
C26 C 0.4212(4) 0.28463(17) 0.5171(2) 0.0464(8) Uani 1 1 d . . . . .
C27 C 0.3046(4) 0.31567(17) 0.4602(2) 0.0460(8) Uani 1 1 d . . . . .
C22 C 0.3961(5) 0.2493(2) 0.5948(3) 0.0673(12) Uani 1 1 d . . . . .
C12 C 0.5810(5) 0.50132(19) 0.3856(3) 0.0593(10) Uani 1 1 d . . . . .
C14 C 0.7703(4) 0.4452(2) 0.4878(3) 0.0581(10) Uani 1 1 d . . . . .
C25 C 0.6619(5) 0.26740(19) 0.5510(3) 0.0618(11) Uani 1 1 d . . . . .
H25 H 0.753497 0.273327 0.537258 0.074 Uiso 1 1 calc R U . . .
C13 C 0.7004(5) 0.4998(2) 0.4524(3) 0.0705(12) Uani 1 1 d . . . . .
H13 H 0.737089 0.538549 0.475597 0.085 Uiso 1 1 calc R U . . .
C19 C 0.1663(4) 0.3087(2) 0.4822(3) 0.0639(11) Uani 1 1 d . . . . .
C17 C 0.0856(5) 0.3771(2) 0.3564(3) 0.0727(14) Uani 1 1 d . . . . .
H17 H 0.012811 0.398789 0.319196 0.087 Uiso 1 1 calc R U . . .
C3 C 0.6339(6) 0.1719(2) 0.3334(4) 0.0832(15) Uani 1 1 d . . . . .
H3 H 0.647725 0.128176 0.338461 0.100 Uiso 1 1 calc R U . . .
C23 C 0.5142(7) 0.2236(2) 0.6510(3) 0.0890(17) Uani 1 1 d . . . . .
H23 H 0.502162 0.200106 0.703057 0.107 Uiso 1 1 calc R U . . .
C16 C 0.2268(4) 0.3823(2) 0.3398(3) 0.0598(10) Uani 1 1 d . . . . .
H16 H 0.245410 0.408423 0.291782 0.072 Uiso 1 1 calc R U . . .
C4 C 0.7517(5) 0.2105(2) 0.3457(3) 0.0697(12) Uani 1 1 d . . . . .
C8 C 0.5784(6) 0.4358(3) 0.1255(4) 0.0979(18) Uani 1 1 d . . . . .
H8 H 0.573875 0.464918 0.077293 0.117 Uiso 1 1 calc R U . . .
C21 C 0.2527(7) 0.2432(3) 0.6134(4) 0.0963(18) Uani 1 1 d . . . . .
H21 H 0.235380 0.219205 0.663839 0.116 Uiso 1 1 calc R U . . .
C20 C 0.1447(6) 0.2710(3) 0.5604(4) 0.0935(17) Uani 1 1 d . . . . .
H20 H 0.052809 0.265976 0.574115 0.112 Uiso 1 1 calc R U . . .
C2 C 0.4935(6) 0.1948(2) 0.3134(3) 0.0712(13) Uani 1 1 d . . . . .
C7 C 0.4539(6) 0.4054(2) 0.1381(3) 0.0786(14) Uani 1 1 d . . . . .
C24 C 0.6462(6) 0.2327(2) 0.6298(3) 0.0809(15) Uani 1 1 d . . . . .
H24 H 0.725716 0.215955 0.667356 0.097 Uiso 1 1 calc R U . . .
C15 C 0.8885(5) 0.4488(2) 0.5691(3) 0.0854(15) Uani 1 1 d . . . . .
H15A H 0.883990 0.412383 0.608090 0.128 Uiso 1 1 calc R U . . .
H15B H 0.877866 0.486890 0.603636 0.128 Uiso 1 1 calc R U . . .
H15C H 0.978956 0.449529 0.547407 0.128 Uiso 1 1 calc R U . . .
C18 C 0.0561(5) 0.3406(2) 0.4263(4) 0.0757(14) Uani 1 1 d . . . . .
H18 H -0.037481 0.336572 0.437349 0.091 Uiso 1 1 calc R U . . .
C6 C 0.3154(7) 0.4209(3) 0.0737(4) 0.126(3) Uani 1 1 d . . . . .
H6A H 0.249268 0.386385 0.074108 0.189 Uiso 1 1 calc R U . . .
H6B H 0.335359 0.427169 0.012008 0.189 Uiso 1 1 calc R U . . .
H6C H 0.274504 0.459079 0.094506 0.189 Uiso 1 1 calc R U . . .
C1 C 0.3680(7) 0.1483(2) 0.3047(5) 0.121(2) Uani 1 1 d . . . . .
H1A H 0.317202 0.153985 0.356000 0.181 Uiso 1 1 calc R U . . .
H1B H 0.403062 0.105451 0.304663 0.181 Uiso 1 1 calc R U . . .
H1C H 0.304812 0.156299 0.248024 0.181 Uiso 1 1 calc R U . . .
C9 C 0.7099(6) 0.4258(3) 0.1800(4) 0.0872(16) Uani 1 1 d . . . . .
C5 C 0.8996(6) 0.1796(3) 0.3596(4) 0.1047(19) Uani 1 1 d . . . . .
H5A H 0.955673 0.197783 0.316938 0.157 Uiso 1 1 calc R U . . .
H5B H 0.889943 0.134621 0.348790 0.157 Uiso 1 1 calc R U . . .
H5C H 0.946076 0.186966 0.421741 0.157 Uiso 1 1 calc R U . . .
C11 C 0.5121(6) 0.5644(2) 0.3559(4) 0.0916(16) Uani 1 1 d . . . . .
H11A H 0.447420 0.558933 0.299116 0.137 Uiso 1 1 calc R U . . .
H11B H 0.584529 0.594640 0.346699 0.137 Uiso 1 1 calc R U . . .
H11C H 0.460523 0.579764 0.402908 0.137 Uiso 1 1 calc R U . . .
C10 C 0.8402(7) 0.4610(4) 0.1564(5) 0.146(3) Uani 1 1 d . U . . .
H10A H 0.886631 0.483134 0.210102 0.218 Uiso 1 1 calc R U . . .
H10B H 0.810739 0.491027 0.107720 0.218 Uiso 1 1 calc R U . . .
H10C H 0.905403 0.430970 0.136383 0.218 Uiso 1 1 calc R U . . .

loop_
_atom_site_aniso_label
_atom_site_aniso_U_11
_atom_site_aniso_U_22
_atom_site_aniso_U_33
_atom_site_aniso_U_23
_atom_site_aniso_U_13
_atom_site_aniso_U_12
Tm1 0.04307(9) 0.04036(9) 0.04344(9) -0.00188(7) 0.00551(6) -0.00115(7)
O6 0.0464(15) 0.0534(15) 0.0622(17) -0.0080(13) 0.0030(12) -0.0056(12)
O3 0.081(2) 0.0664(18) 0.0458(15) 0.0082(14) -0.0028(14) -0.0152(15)
O4 0.0639(18) 0.0660(18) 0.0651(18) 0.0169(15) 0.0221(14) 0.0015(15)
O5 0.0610(17) 0.0423(14) 0.0737(18) -0.0038(13) 0.0033(14) 0.0019(13)
O2 0.0589(17) 0.0488(16) 0.0696(18) -0.0033(13) 0.0170(14) 0.0089(13)
N2 0.0455(17) 0.0470(17) 0.0419(16) -0.0002(13) -0.0008(13) 0.0038(14)
O1 0.077(2) 0.0465(16) 0.0615(17) -0.0103(13) -0.0012(14) -0.0067(14)
N1 0.0401(15) 0.0475(17) 0.0442(16) -0.0033(14) -0.0037(12) 0.0032(14)
C26 0.055(2) 0.0443(19) 0.0397(19) -0.0018(15) 0.0078(16) -0.0042(17)
C27 0.045(2) 0.046(2) 0.046(2) -0.0090(16) 0.0060(16) -0.0031(16)
C22 0.091(3) 0.061(3) 0.053(2) 0.008(2) 0.020(2) -0.003(2)
C12 0.069(3) 0.045(2) 0.067(3) -0.002(2) 0.020(2) -0.001(2)
C14 0.053(2) 0.068(3) 0.055(2) -0.014(2) 0.0135(18) -0.016(2)
C25 0.059(3) 0.062(3) 0.057(2) 0.004(2) -0.012(2) 0.012(2)
C13 0.083(3) 0.046(2) 0.082(3) -0.019(2) 0.010(3) -0.013(2)
C19 0.049(2) 0.072(3) 0.073(3) -0.017(2) 0.017(2) -0.007(2)
C17 0.046(2) 0.082(3) 0.081(3) -0.028(3) -0.017(2) 0.016(2)
C3 0.108(4) 0.044(2) 0.093(4) -0.005(2) 0.001(3) 0.002(3)
C23 0.143(5) 0.077(3) 0.046(3) 0.021(2) 0.012(3) 0.009(4)
C16 0.055(2) 0.063(3) 0.056(2) -0.009(2) -0.0086(19) 0.009(2)
C4 0.086(3) 0.057(3) 0.068(3) -0.001(2) 0.018(2) 0.014(3)
C8 0.095(4) 0.110(4) 0.087(4) 0.052(3) 0.007(3) -0.014(3)
C21 0.122(5) 0.100(4) 0.080(4) 0.013(3) 0.056(4) -0.018(4)
C20 0.081(4) 0.111(5) 0.100(4) -0.005(4) 0.049(3) -0.020(3)
C2 0.092(4) 0.053(3) 0.065(3) -0.009(2) 0.002(3) -0.009(3)
C7 0.091(4) 0.078(3) 0.061(3) 0.014(2) -0.007(3) -0.012(3)
C24 0.103(4) 0.074(3) 0.056(3) 0.013(2) -0.015(3) 0.021(3)
C15 0.079(3) 0.090(4) 0.081(3) -0.024(3) -0.008(3) -0.020(3)
C18 0.041(2) 0.089(4) 0.098(4) -0.033(3) 0.014(2) -0.003(2)
C6 0.120(5) 0.146(6) 0.095(4) 0.060(4) -0.035(4) -0.027(4)
C1 0.124(5) 0.065(3) 0.162(6) 0.002(4) -0.013(5) -0.037(3)
C9 0.084(4) 0.090(4) 0.091(4) 0.037(3) 0.023(3) -0.007(3)
C5 0.102(4) 0.075(3) 0.140(5) -0.003(3) 0.028(4) 0.036(3)
C11 0.113(4) 0.046(3) 0.115(4) -0.003(3) 0.015(3) 0.002(3)
C10 0.105(4) 0.172(6) 0.161(6) 0.093(5) 0.024(4) -0.030(4)

loop_
_atom_type_symbol
_atom_type_description
_atom_type_scat_dispersion_real
_atom_type_scat_dispersion_imag
_atom_type_scat_source
C C 0.0033 0.0016 'International Tables Vol C Tables 4.2.6.8 and 6.1.1.4'
H H 0.0000 0.0000 'International Tables Vol C Tables 4.2.6.8 and 6.1.1.4'
N N 0.0061 0.0033 'International Tables Vol C Tables 4.2.6.8 and 6.1.1.4'
O O 0.0106 0.0060 'International Tables Vol C Tables 4.2.6.8 and 6.1.1.4'
Tm Tm -0.3139 5.2483 'International Tables Vol C Tables 4.2.6.8 and 6.1.1.4'

loop_
_geom_angle_atom_site_label_1
_geom_angle_atom_site_label_2
_geom_angle_atom_site_label_3
_geom_angle
_geom_angle_site_symmetry_1
_geom_angle_site_symmetry_3
_geom_angle_publ_flag
O6 Tm1 O3 145.22(10) . . ?
O6 Tm1 O4 82.26(10) . . ?
O6 Tm1 O5 74.48(9) . . ?
O6 Tm1 O2 81.36(10) . . ?
O6 Tm1 N2 71.10(10) . . ?
O6 Tm1 O1 140.16(10) . . ?
O6 Tm1 N1 109.17(9) . . ?
O3 Tm1 O4 73.81(11) . . ?
O3 Tm1 O5 76.77(10) . . ?
O3 Tm1 O2 116.20(10) . . ?
O3 Tm1 N2 138.59(10) . . ?
O3 Tm1 O1 74.53(10) . . ?
O3 Tm1 N1 80.47(10) . . ?
O4 Tm1 N2 146.74(10) . . ?
O4 Tm1 N1 146.54(10) . . ?
O5 Tm1 O4 80.02(10) . . ?
O5 Tm1 N2 110.35(10) . . ?
O5 Tm1 O1 137.74(10) . . ?
O5 Tm1 N1 73.47(10) . . ?
O2 Tm1 O4 76.95(10) . . ?
O2 Tm1 O5 148.51(10) . . ?
O2 Tm1 N2 79.63(9) . . ?
O2 Tm1 O1 73.23(10) . . ?
O2 Tm1 N1 134.77(10) . . ?
O1 Tm1 O4 119.78(10) . . ?
O1 Tm1 N2 74.46(10) . . ?
O1 Tm1 N1 71.71(10) . . ?
N1 Tm1 N2 64.13(9) . . ?
C14 O6 Tm1 135.9(3) . . ?
C7 O3 Tm1 132.0(3) . . ?
C9 O4 Tm1 131.7(3) . . ?
C12 O5 Tm1 134.8(3) . . ?
C4 O2 Tm1 134.7(3) . . ?
C26 N2 Tm1 118.8(2) . . ?
C25 N2 Tm1 123.7(3) . . ?
C25 N2 C26 117.3(3) . . ?
C2 O1 Tm1 135.1(3) . . ?
C27 N1 Tm1 119.9(2) . . ?
C16 N1 Tm1 122.3(3) . . ?
C16 N1 C27 117.1(3) . . ?
N2 C26 C27 117.5(3) . . ?
N2 C26 C22 122.7(4) . . ?
C22 C26 C27 119.8(4) . . ?
N1 C27 C26 118.0(3) . . ?
N1 C27 C19 123.2(4) . . ?
C19 C27 C26 118.9(4) . . ?
C26 C22 C21 119.0(5) . . ?
C23 C22 C26 117.4(4) . . ?
C23 C22 C21 123.6(5) . . ?
O5 C12 C13 124.5(4) . . ?
O5 C12 C11 115.7(4) . . ?
C13 C12 C11 119.8(4) . . ?
O6 C14 C13 123.7(4) . . ?
O6 C14 C15 115.8(4) . . ?
C13 C14 C15 120.5(4) . . ?
N2 C25 H25 118.2 . . ?
N2 C25 C24 123.5(4) . . ?
C24 C25 H25 118.2 . . ?
C12 C13 C14 125.4(4) . . ?
C12 C13 H13 117.3 . . ?
C14 C13 H13 117.3 . . ?
C27 C19 C20 119.6(4) . . ?
C18 C19 C27 117.2(4) . . ?
C18 C19 C20 123.2(5) . . ?
C16 C17 H17 120.2 . . ?
C18 C17 H17 120.2 . . ?
C18 C17 C16 119.7(4) . . ?
C4 C3 H3 118.2 . . ?
C4 C3 C2 123.6(4) . . ?
C2 C3 H3 118.2 . . ?
C22 C23 H23 120.0 . . ?
C24 C23 C22 120.0(4) . . ?
C24 C23 H23 120.0 . . ?
N1 C16 C17 123.1(4) . . ?
N1 C16 H16 118.4 . . ?
C17 C16 H16 118.4 . . ?
O2 C4 C3 126.1(4) . . ?
O2 C4 C5 115.3(5) . . ?
C3 C4 C5 118.6(4) . . ?
C7 C8 H8 117.8 . . ?
C7 C8 C9 124.3(5) . . ?
C9 C8 H8 117.8 . . ?
C22 C21 H21 119.3 . . ?
C20 C21 C22 121.4(5) . . ?
C20 C21 H21 119.3 . . ?
C19 C20 H20 119.3 . . ?
C21 C20 C19 121.3(5) . . ?
C21 C20 H20 119.3 . . ?
O1 C2 C3 123.7(4) . . ?
O1 C2 C1 116.3(5) . . ?
C3 C2 C1 120.0(4) . . ?
O3 C7 C8 125.0(5) . . ?
O3 C7 C6 115.7(5) . . ?
C8 C7 C6 119.3(5) . . ?
C25 C24 H24 120.4 . . ?
C23 C24 C25 119.1(4) . . ?
C23 C24 H24 120.4 . . ?
C14 C15 H15A 109.5 . . ?
C14 C15 H15B 109.5 . . ?
C14 C15 H15C 109.5 . . ?
H15A C15 H15B 109.5 . . ?
H15A C15 H15C 109.5 . . ?
H15B C15 H15C 109.5 . . ?
C19 C18 H18 120.2 . . ?
C17 C18 C19 119.7(4) . . ?
C17 C18 H18 120.2 . . ?
C7 C6 H6A 109.5 . . ?
C7 C6 H6B 109.5 . . ?
C7 C6 H6C 109.5 . . ?
H6A C6 H6B 109.5 . . ?
H6A C6 H6C 109.5 . . ?
H6B C6 H6C 109.5 . . ?
C2 C1 H1A 109.5 . . ?
C2 C1 H1B 109.5 . . ?
C2 C1 H1C 109.5 . . ?
H1A C1 H1B 109.5 . . ?
H1A C1 H1C 109.5 . . ?
H1B C1 H1C 109.5 . . ?
O4 C9 C8 124.9(5) . . ?
O4 C9 C10 116.2(5) . . ?
C8 C9 C10 119.0(5) . . ?
C4 C5 H5A 109.5 . . ?
C4 C5 H5B 109.5 . . ?
C4 C5 H5C 109.5 . . ?
H5A C5 H5B 109.5 . . ?
H5A C5 H5C 109.5 . . ?
H5B C5 H5C 109.5 . . ?
C12 C11 H11A 109.5 . . ?
C12 C11 H11B 109.5 . . ?
C12 C11 H11C 109.5 . . ?
H11A C11 H11B 109.5 . . ?
H11A C11 H11C 109.5 . . ?
H11B C11 H11C 109.5 . . ?
C9 C10 H10A 109.5 . . ?
C9 C10 H10B 109.5 . . ?
C9 C10 H10C 109.5 . . ?
H10A C10 H10B 109.5 . . ?
H10A C10 H10C 109.5 . . ?
H10B C10 H10C 109.5 . . ?

loop_
_geom_bond_atom_site_label_1
_geom_bond_atom_site_label_2
_geom_bond_distance
_geom_bond_site_symmetry_2
_geom_bond_publ_flag
Tm1 O6 2.269(3) . ?
Tm1 O3 2.284(3) . ?
Tm1 O4 2.311(3) . ?
Tm1 O5 2.289(3) . ?
Tm1 O2 2.288(3) . ?
Tm1 N2 2.561(3) . ?
Tm1 O1 2.309(3) . ?
Tm1 N1 2.515(3) . ?
O6 C14 1.274(4) . ?
O3 C7 1.261(5) . ?
O4 C9 1.260(5) . ?
O5 C12 1.260(5) . ?
O2 C4 1.271(5) . ?
N2 C26 1.353(4) . ?
N2 C25 1.327(4) . ?
O1 C2 1.249(5) . ?
N1 C27 1.357(5) . ?
N1 C16 1.318(4) . ?
C26 C27 1.435(5) . ?
C26 C22 1.409(5) . ?
C27 C19 1.405(5) . ?
C22 C23 1.392(7) . ?
C22 C21 1.433(7) . ?
C12 C13 1.376(6) . ?
C12 C11 1.512(6) . ?
C14 C13 1.385(6) . ?
C14 C15 1.505(6) . ?
C25 H25 0.9300 . ?
C25 C24 1.392(6) . ?
C13 H13 0.9300 . ?
C19 C20 1.433(7) . ?
C19 C18 1.395(6) . ?
C17 H17 0.9300 . ?
C17 C16 1.401(6) . ?
C17 C18 1.343(7) . ?
C3 H3 0.9300 . ?
C3 C4 1.369(7) . ?
C3 C2 1.402(7) . ?
C23 H23 0.9300 . ?
C23 C24 1.349(7) . ?
C16 H16 0.9300 . ?
C4 C5 1.530(6) . ?
C8 H8 0.9300 . ?
C8 C7 1.380(7) . ?
C8 C9 1.388(7) . ?
C21 H21 0.9300 . ?
C21 C20 1.321(7) . ?
C20 H20 0.9300 . ?
C2 C1 1.530(7) . ?
C7 C6 1.530(7) . ?
C24 H24 0.9300 . ?
C15 H15A 0.9600 . ?
C15 H15B 0.9600 . ?
C15 H15C 0.9600 . ?
C18 H18 0.9300 . ?
C6 H6A 0.9600 . ?
C6 H6B 0.9600 . ?
C6 H6C 0.9600 . ?
C1 H1A 0.9600 . ?
C1 H1B 0.9600 . ?
C1 H1C 0.9600 . ?
C9 C10 1.525(7) . ?
C5 H5A 0.9600 . ?
C5 H5B 0.9600 . ?
C5 H5C 0.9600 . ?
C11 H11A 0.9600 . ?
C11 H11B 0.9600 . ?
C11 H11C 0.9600 . ?
C10 H10A 0.9600 . ?
C10 H10B 0.9600 . ?
C10 H10C 0.9600 . ?

loop_
_geom_torsion_atom_site_label_1
_geom_torsion_atom_site_label_2
_geom_torsion_atom_site_label_3
_geom_torsion_atom_site_label_4
_geom_torsion
_geom_torsion_site_symmetry_1
_geom_torsion_site_symmetry_2
_geom_torsion_site_symmetry_3
_geom_torsion_site_symmetry_4
_geom_torsion_publ_flag
Tm1 O6 C14 C13 -1.6(6) . . . . ?
Tm1 O6 C14 C15 178.0(3) . . . . ?
Tm1 O3 C7 C8 23.9(8) . . . . ?
Tm1 O3 C7 C6 -155.4(4) . . . . ?
Tm1 O4 C9 C8 -19.7(9) . . . . ?
Tm1 O4 C9 C10 160.3(4) . . . . ?
Tm1 O5 C12 C13 -12.4(7) . . . . ?
Tm1 O5 C12 C11 169.4(3) . . . . ?
Tm1 O2 C4 C3 5.7(7) . . . . ?
Tm1 O2 C4 C5 -174.6(3) . . . . ?
Tm1 N2 C26 C27 -8.8(4) . . . . ?
Tm1 N2 C26 C22 173.1(3) . . . . ?
Tm1 N2 C25 C24 -173.9(3) . . . . ?
Tm1 O1 C2 C3 -21.6(7) . . . . ?
Tm1 O1 C2 C1 159.0(4) . . . . ?
Tm1 N1 C27 C26 11.4(4) . . . . ?
Tm1 N1 C27 C19 -170.6(3) . . . . ?
Tm1 N1 C16 C17 169.4(3) . . . . ?
O6 C14 C13 C12 7.3(7) . . . . ?
O5 C12 C13 C14 -0.5(8) . . . . ?
N2 C26 C27 N1 -1.5(5) . . . . ?
N2 C26 C27 C19 -179.6(3) . . . . ?
N2 C26 C22 C23 2.0(6) . . . . ?
N2 C26 C22 C21 -179.8(4) . . . . ?
N2 C25 C24 C23 0.0(7) . . . . ?
N1 C27 C19 C20 -178.1(4) . . . . ?
N1 C27 C19 C18 0.8(6) . . . . ?
C26 N2 C25 C24 1.6(6) . . . . ?
C26 C27 C19 C20 -0.1(6) . . . . ?
C26 C27 C19 C18 178.8(4) . . . . ?
C26 C22 C23 C24 -0.4(7) . . . . ?
C26 C22 C21 C20 -1.3(8) . . . . ?
C27 N1 C16 C17 -1.8(6) . . . . ?
C27 C26 C22 C23 -176.0(4) . . . . ?
C27 C26 C22 C21 2.2(6) . . . . ?
C27 C19 C20 C21 1.0(8) . . . . ?
C27 C19 C18 C17 -1.5(6) . . . . ?
C22 C26 C27 N1 176.6(3) . . . . ?
C22 C26 C27 C19 -1.5(5) . . . . ?
C22 C23 C24 C25 -0.6(8) . . . . ?
C22 C21 C20 C19 -0.3(9) . . . . ?
C25 N2 C26 C27 175.5(3) . . . . ?
C25 N2 C26 C22 -2.6(5) . . . . ?
C23 C22 C21 C20 176.8(5) . . . . ?
C16 N1 C27 C26 -177.2(3) . . . . ?
C16 N1 C27 C19 0.8(5) . . . . ?
C16 C17 C18 C19 0.6(7) . . . . ?
C4 C3 C2 O1 3.2(8) . . . . ?
C4 C3 C2 C1 -177.4(5) . . . . ?
C21 C22 C23 C24 -178.4(5) . . . . ?
C20 C19 C18 C17 177.4(5) . . . . ?
C2 C3 C4 O2 4.5(8) . . . . ?
C2 C3 C4 C5 -175.2(5) . . . . ?
C7 C8 C9 O4 -2.2(10) . . . . ?
C7 C8 C9 C10 177.9(6) . . . . ?
C15 C14 C13 C12 -172.2(4) . . . . ?
C18 C19 C20 C21 -177.8(5) . . . . ?
C18 C17 C16 N1 1.2(7) . . . . ?
C9 C8 C7 O3 0.3(10) . . . . ?
C9 C8 C7 C6 179.5(6) . . . . ?
C11 C12 C13 C14 177.6(4) . . . . ?
